data_1533594
loop_
_publ_author_name
'Gulay, L.D.'
'Olekseyuk, I.D.'

_publ_section_title
;
 Crystal structures of the compounds Ni3 Te2, Ni3-d Te2 (d = 0.12) and
 Ni1.29 Te
;
_journal_name_full 'Journal of Alloys Compd.'
_journal_page_first 131
_journal_page_last 138
_journal_volume 376
_journal_year 2004
_chemical_formula_sum 'Ni2.88 Te2'
_space_group_IT_number 28
_symmetry_space_group_name_Hall 'P 2 -2a'
_symmetry_space_group_name_H-M 'P m a 2'
_cell_angle_alpha 90
_cell_angle_beta 90
_cell_angle_gamma 90
_cell_formula_units_Z 2
_cell_length_a 7.5382
_cell_length_b 3.7879
_cell_length_c 6.0647
_cell_volume 173.171
_citation_journal_id_ASTM JALCEU
_cod_data_source_file Gulay_JALCEU_2004_1529.cif
_cod_data_source_block Ni2.88Te2
_cod_original_cell_volume 173.1711
_cod_database_code 1533594

loop_
_symmetry_equiv_pos_as_xyz
x,y,z
-x,-y,z
-x+1/2,y,z
x+1/2,-y,z

loop_
_atom_site_label
_atom_site_type_symbol
_atom_site_fract_x
_atom_site_fract_y
_atom_site_fract_z
_atom_site_occupancy
_atom_site_U_iso_or_equiv
Ni1 Ni 0 0 0.298 0.459 0.0
Ni4 Ni 0.25 0.033 0.002 1 0.0
Ni3 Ni 0 0.5 0 1 0.0
Te1 Te 0 0 0.7218 1 0.0
Ni2 Ni 0.25 0.5 0.689 0.421 0.0
Te2 Te 0.25 0.5 0.2951 1 0.0
